data_7049894
loop_
_publ_author_name
'Tang, Yongxing'
'He, Chunlin'
'Imler, Gregory H.'
'Parrish, Damon A.'
'Shreeve, Jean'ne M.'

_publ_section_title
;
 Energetic furazan-triazole hybrid with dinitromethyl and nitramino
 groups: decreasing sensitivity via the formation of a planar anion.
;
_journal_issue 22
_journal_name_full 'Dalton transactions (Cambridge, England : 2003)'
_journal_page_first 7677
_journal_page_last 7684
_journal_paper_doi 10.1039/c9dt01514k
_journal_volume 48
_journal_year 2019
_chemical_formula_moiety 'C10 H4 N16 O10, 0.25(C2 H3 N)'
_chemical_formula_sum 'C10.5 H4.75 N16.25 O10'
_chemical_formula_weight 518.56
_space_group_crystal_system monoclinic
_space_group_IT_number 14
_space_group_name_Hall '-P 2yn'
_space_group_name_H-M_alt 'P 1 21/n 1'
_symmetry_space_group_name_Hall '-P 2yn'
_symmetry_space_group_name_H-M 'P 1 21/n 1'
_atom_sites_solution_hydrogens geom
_audit_creation_method SHELXL-2014/7
_audit_update_record
;
2019-02-08 deposited with the CCDC.    2019-04-30 downloaded from the CCDC.
;
_cell_angle_alpha 90
_cell_angle_beta 104.7490(10)
_cell_angle_gamma 90
_cell_formula_units_Z 16
_cell_length_a 21.7441(5)
_cell_length_b 9.4048(2)
_cell_length_c 39.3917(9)
_cell_measurement_reflns_used 9962
_cell_measurement_temperature 150(2)
_cell_measurement_theta_max 29.346
_cell_measurement_theta_min 2.231
_cell_volume 7790.1(3)
_computing_cell_refinement 'Bruker APEX3 v2015.5-2 (Bruker, 2015)'
_computing_data_collection 'Bruker APEX3 v2015.5-2 (Bruker, 2015)'
_computing_data_reduction
;
Bruker SAINT v8.34A (Bruker, 2013), Bruker XPREP v2014/2 (Bruker, 2014)
;
_computing_molecular_graphics 'Bruker SHELXTL v2014/7 (Bruker, 2014)'
_computing_publication_material 'Bruker SHELXTL v2014/7 (Bruker, 2014)'
_computing_structure_refinement 'SHELXL-2014/7 (Sheldrick, 2014)'
_computing_structure_solution 'Bruker SHELXTL v2014/7 (Bruker, 2014)'
_diffrn_ambient_temperature 150(2)
_diffrn_measured_fraction_theta_full 0.999
_diffrn_measured_fraction_theta_max 0.968
_diffrn_measurement_device_type 'Bruker SMART APEX II CCD'
_diffrn_measurement_method '\w scans'
_diffrn_radiation_monochromator graphite
_diffrn_radiation_source 'fine focus sealed tube'
_diffrn_radiation_type MoK\a
_diffrn_radiation_wavelength 0.71073
_diffrn_reflns_av_R_equivalents 0.0477
_diffrn_reflns_av_unetI/netI 0.0502
_diffrn_reflns_Laue_measured_fraction_full 0.999
_diffrn_reflns_Laue_measured_fraction_max 0.968
_diffrn_reflns_limit_h_max 29
_diffrn_reflns_limit_h_min -28
_diffrn_reflns_limit_k_max 12
_diffrn_reflns_limit_k_min -12
_diffrn_reflns_limit_l_max 55
_diffrn_reflns_limit_l_min -55
_diffrn_reflns_number 90206
_diffrn_reflns_point_group_measured_fraction_full 0.999
_diffrn_reflns_point_group_measured_fraction_max 0.968
_diffrn_reflns_theta_full 25.242
_diffrn_reflns_theta_max 29.998
_diffrn_reflns_theta_min 0.980
_exptl_absorpt_coefficient_mu 0.158
_exptl_absorpt_correction_T_max 0.7460
_exptl_absorpt_correction_T_min 0.6936
_exptl_absorpt_correction_type multi-scan
_exptl_absorpt_process_details 'SADABS v2014/5 (Bruker, 2008)'
_exptl_crystal_colour 'clear yellow'
_exptl_crystal_density_diffrn 1.769
_exptl_crystal_description plate
_exptl_crystal_F_000 4184
_exptl_crystal_size_max 0.340
_exptl_crystal_size_mid 0.212
_exptl_crystal_size_min 0.106
_refine_diff_density_max 0.720
_refine_diff_density_min -0.596
_refine_diff_density_rms 0.067
_refine_ls_extinction_method none
_refine_ls_goodness_of_fit_ref 1.016
_refine_ls_hydrogen_treatment constr
_refine_ls_matrix_type full
_refine_ls_number_parameters 1390
_refine_ls_number_reflns 22003
_refine_ls_number_restraints 49
_refine_ls_restrained_S_all 1.016
_refine_ls_R_factor_all 0.1029
_refine_ls_R_factor_gt 0.0552
_refine_ls_shift/su_max 0.005
_refine_ls_shift/su_mean 0.000
_refine_ls_structure_factor_coef Fsqd
_refine_ls_weighting_details 'w=1/[\s^2^(Fo^2^)+(0.0750P)^2^+3.2716P] where P=(Fo^2^+2Fc^2^)/3'
_refine_ls_weighting_scheme calc
_refine_ls_wR_factor_gt 0.1341
_refine_ls_wR_factor_ref 0.1582
_reflns_Friedel_coverage 0.000
_reflns_number_gt 13545
_reflns_number_total 22003
_reflns_threshold_expression 'I > 2\s(I)'
_cod_data_source_file c9dt01514k2.cif
_cod_data_source_block shrv460
_cod_depositor_comments 'Adding full bibliography for 7049893--7049894.cif.'
_cod_original_formula_sum 'C10.50 H4.75 N16.25 O10'
_cod_database_code 7049894
_shelx_shelxl_version_number 2014/7
_shelx_space_group_comment
;
The symmetry employed for this shelxl refinement is uniquely defined
by the following loop, which should always be used as a source of
symmetry information in preference to the above space-group names.
They are only intended as comments.
;
_shelx_estimated_absorpt_t_min 0.948
_shelx_estimated_absorpt_t_max 0.983

loop_
_space_group_symop_operation_xyz
'x, y, z'
'-x+1/2, y+1/2, -z+1/2'
'-x, -y, -z'
'x-1/2, -y-1/2, z-1/2'

loop_
_atom_site_label
_atom_site_type_symbol
_atom_site_fract_x
_atom_site_fract_y
_atom_site_fract_z
_atom_site_U_iso_or_equiv
_atom_site_adp_type
_atom_site_occupancy
_atom_site_site_symmetry_order
_atom_site_calc_flag
_atom_site_refinement_flags_posn
_atom_site_refinement_flags_adp
_atom_site_refinement_flags_occupancy
_atom_site_disorder_assembly
_atom_site_disorder_group
O1 O 0.85436(18) 0.6045(3) 0.92267(8) 0.1150(14) Uani 1 1 d . . . . .
O2 O 0.82639(11) 0.7389(2) 0.96016(6) 0.0598(6) Uani 1 1 d . . . . .
N3 N 0.82564(11) 0.6281(2) 0.94418(6) 0.0419(5) Uani 1 1 d . . . . .
C4 C 0.79294(9) 0.5039(2) 0.95679(5) 0.0217(4) Uani 1 1 d . . . . .
H4 H 0.8111 0.4936 0.9827 0.026 Uiso 1 1 calc R U . . .
N5 N 0.72400(10) 0.5475(2) 0.95041(6) 0.0388(5) Uani 1 1 d . . . . .
O6 O 0.68540(16) 0.5096(7) 0.92508(10) 0.0578(19) Uani 0.724(11) 1 d . . P A 1
O6B O 0.7101(6) 0.5994(14) 0.9145(2) 0.058(4) Uani 0.276(11) 1 d . U P A 2
O7 O 0.70923(10) 0.6061(2) 0.97430(6) 0.0544(6) Uani 1 1 d . . . . .
C8 C 0.80325(9) 0.3687(2) 0.93976(5) 0.0180(4) Uani 1 1 d . . . . .
N9 N 0.77452(8) 0.33425(18) 0.90700(4) 0.0198(4) Uani 1 1 d . . . . .
N10 N 0.80087(8) 0.20688(17) 0.90362(4) 0.0172(3) Uani 1 1 d . . . . .
H10 H 0.7912 0.1541 0.8846 0.021 Uiso 1 1 calc R U . . .
C11 C 0.84359(9) 0.1722(2) 0.93323(5) 0.0161(4) Uani 1 1 d . . . . .
N12 N 0.84641(8) 0.27357(18) 0.95726(4) 0.0177(3) Uani 1 1 d . . . . .
C13 C 0.88447(9) 0.0473(2) 0.93990(5) 0.0172(4) Uani 1 1 d . . . . .
N14 N 0.91969(8) 0.03013(19) 0.97190(4) 0.0243(4) Uani 1 1 d . . . . .
O15 O 0.95655(7) -0.08782(17) 0.97094(4) 0.0293(4) Uani 1 1 d . . . . .
N16 N 0.94419(9) -0.1446(2) 0.93822(5) 0.0274(4) Uani 1 1 d . . . . .
C17 C 0.89931(9) -0.0645(2) 0.91870(5) 0.0204(4) Uani 1 1 d . . . . .
N18 N 0.87737(8) -0.10756(19) 0.88343(4) 0.0230(4) Uani 1 1 d . . . . .
N19 N 0.82894(7) -0.04000(17) 0.86710(4) 0.0152(3) Uani 1 1 d . . . . .
C20 C 0.80637(9) -0.0896(2) 0.83201(5) 0.0171(4) Uani 1 1 d . . . . .
N21 N 0.82866(9) -0.2024(2) 0.81982(5) 0.0261(4) Uani 1 1 d . . . . .
O22 O 0.79388(8) -0.21254(18) 0.78571(4) 0.0333(4) Uani 1 1 d . . . . .
N23 N 0.74961(9) -0.1049(2) 0.77685(5) 0.0278(4) Uani 1 1 d . . . . .
C24 C 0.75654(9) -0.0290(2) 0.80518(5) 0.0182(4) Uani 1 1 d . . . . .
C25 C 0.71754(9) 0.0961(2) 0.80603(5) 0.0161(4) Uani 1 1 d . . . . .
N26 N 0.67222(7) 0.14374(17) 0.77878(4) 0.0164(3) Uani 1 1 d . . . . .
H26 H 0.6613 0.1034 0.7579 0.020 Uiso 1 1 calc R U . . .
N27 N 0.64560(8) 0.26259(18) 0.78785(4) 0.0192(3) Uani 1 1 d . . . . .
C28 C 0.67701(9) 0.2795(2) 0.82094(5) 0.0181(4) Uani 1 1 d . . . . .
N29 N 0.72201(8) 0.17936(18) 0.83375(4) 0.0180(3) Uani 1 1 d . . . . .
C30 C 0.66487(10) 0.4005(2) 0.84258(6) 0.0249(5) Uani 1 1 d . . . . .
H30 H 0.6732 0.3688 0.8676 0.030 Uiso 1 1 calc R U . B 1
N31 N 0.59732(12) 0.4490(3) 0.83044(7) 0.0328(6) Uani 0.862(4) 1 d D . P C 1
O32 O 0.58326(13) 0.5317(3) 0.80626(6) 0.0510(8) Uani 0.862(4) 1 d D . P C 1
O33 O 0.56057(15) 0.3937(4) 0.84532(8) 0.0553(8) Uani 0.862(4) 1 d D . P C 1
N34 N 0.70720(16) 0.5265(3) 0.84072(9) 0.0457(8) Uani 0.862(4) 1 d D . P C 1
O35 O 0.74909(16) 0.5113(3) 0.82612(9) 0.0607(9) Uani 0.862(4) 1 d D . P C 1
O36 O 0.69748(16) 0.6321(3) 0.85592(9) 0.0890(12) Uani 0.862(4) 1 d D . P C 1
N31B N 0.5958(9) 0.399(2) 0.8474(5) 0.045(5) Uani 0.138(4) 1 d D U P C 2
O32B O 0.5518(8) 0.362(3) 0.8241(6) 0.092(7) Uani 0.138(4) 1 d D U P C 2
O33B O 0.5906(7) 0.4440(19) 0.8750(4) 0.064(5) Uani 0.138(4) 1 d D U P C 2
N34B N 0.6655(10) 0.540(2) 0.8226(6) 0.066(6) Uani 0.138(4) 1 d D U P C 2
O35B O 0.7173(10) 0.567(2) 0.8203(6) 0.059(5) Uani 0.138(4) 1 d D U P C 2
O36B O 0.6171(12) 0.601(3) 0.8096(9) 0.129(11) Uani 0.138(4) 1 d D U P C 2
O37 O 0.51023(9) 0.62417(18) 0.72769(5) 0.0405(4) Uani 1 1 d . . . . .
O38 O 0.58629(10) 0.5353(2) 0.70822(6) 0.0605(6) Uani 1 1 d . . . . .
N39 N 0.54098(10) 0.5263(2) 0.72046(5) 0.0297(4) Uani 1 1 d . . . . .
C40 C 0.52364(10) 0.3772(2) 0.72912(5) 0.0209(4) Uani 1 1 d . . . . .
H40 H 0.5524 0.3501 0.7523 0.025 Uiso 1 1 calc R U . . .
N41 N 0.45694(11) 0.3839(2) 0.73326(7) 0.0402(5) Uani 1 1 d . . . . .
O42 O 0.45195(13) 0.3706(2) 0.76318(7) 0.0757(8) Uani 1 1 d . . . . .
O43 O 0.41433(9) 0.3998(2) 0.70723(7) 0.0592(6) Uani 1 1 d . . . . .
C44 C 0.53181(9) 0.2706(2) 0.70286(5) 0.0166(4) Uani 1 1 d . . . . .
N45 N 0.50335(8) 0.27889(18) 0.66891(4) 0.0191(3) Uani 1 1 d . . . . .
N46 N 0.52497(7) 0.16121(17) 0.65613(4) 0.0164(3) Uani 1 1 d . . . . .
H46 H 0.5147 0.1353 0.6339 0.020 Uiso 1 1 calc R U . . .
C47 C 0.56420(8) 0.0898(2) 0.68210(5) 0.0140(4) Uani 1 1 d . . . . .
N48 N 0.56973(7) 0.15589(17) 0.71267(4) 0.0157(3) Uani 1 1 d . . . . .
C49 C 0.59934(9) -0.0398(2) 0.67959(5) 0.0164(4) Uani 1 1 d . . . . .
N50 N 0.63931(8) -0.08281(19) 0.70835(4) 0.0229(4) Uani 1 1 d . . . . .
O51 O 0.66623(7) -0.20620(17) 0.69979(4) 0.0287(4) Uani 1 1 d . . . . .
N52 N 0.64228(8) -0.23964(19) 0.66533(5) 0.0248(4) Uani 1 1 d . . . . .
C53 C 0.60175(9) -0.1388(2) 0.65225(5) 0.0177(4) Uani 1 1 d . . . . .
N54 N 0.57170(8) -0.15326(18) 0.61636(4) 0.0190(3) Uani 1 1 d . . . . .
N55 N 0.53613(7) -0.05027(17) 0.60412(4) 0.0163(3) Uani 1 1 d . . . . .
C56 C 0.50423(9) -0.0714(2) 0.56820(5) 0.0169(4) Uani 1 1 d . . . . .
N57 N 0.51004(9) -0.1837(2) 0.54972(4) 0.0247(4) Uani 1 1 d . . . . .
O58 O 0.47044(7) -0.15972(17) 0.51716(4) 0.0283(4) Uani 1 1 d . . . . .
N59 N 0.43912(8) -0.03072(19) 0.51572(4) 0.0237(4) Uani 1 1 d . . . . .
C60 C 0.45990(9) 0.0250(2) 0.54703(5) 0.0159(4) Uani 1 1 d . . . . .
C61 C 0.43663(9) 0.1606(2) 0.55605(5) 0.0149(4) Uani 1 1 d . . . . .
N62 N 0.40252(8) 0.25185(18) 0.53263(4) 0.0188(3) Uani 1 1 d . . . . .
H62 H 0.3933 0.2409 0.5097 0.023 Uiso 1 1 calc R U . . .
N63 N 0.38437(8) 0.36284(18) 0.54930(4) 0.0208(4) Uani 1 1 d . . . . .
C64 C 0.40943(9) 0.3308(2) 0.58263(5) 0.0164(4) Uani 1 1 d . . . . .
N65 N 0.44262(7) 0.20750(17) 0.58852(4) 0.0151(3) Uani 1 1 d . . . . .
C66 C 0.39952(9) 0.4220(2) 0.61181(5) 0.0203(4) Uani 1 1 d . . . . .
H66 H 0.3976 0.3606 0.6322 0.024 Uiso 1 1 calc R U . . .
N67 N 0.33778(9) 0.5023(2) 0.59956(5) 0.0306(4) Uani 1 1 d . . . . .
O68 O 0.33963(9) 0.6228(2) 0.58830(5) 0.0437(5) Uani 1 1 d . . . . .
O69 O 0.29044(9) 0.4378(2) 0.60070(6) 0.0490(5) Uani 1 1 d . . . . .
N70 N 0.45065(10) 0.5338(2) 0.62368(5) 0.0312(4) Uani 1 1 d . . . . .
O71 O 0.49042(9) 0.5466(2) 0.60761(6) 0.0510(5) Uani 1 1 d . . . . .
O72 O 0.44739(10) 0.60154(19) 0.64953(5) 0.0460(5) Uani 1 1 d . . . . .
O73 O 0.71128(10) 0.8901(3) 0.91449(6) 0.0785(8) Uani 1 1 d . . . . .
O74 O 0.67583(11) 0.9218(3) 0.85927(6) 0.0639(6) Uani 1 1 d . . . . .
N75 N 0.66909(10) 0.9108(2) 0.88867(6) 0.0367(5) Uani 1 1 d . . . . .
C76 C 0.60159(10) 0.9244(2) 0.89178(5) 0.0223(4) Uani 1 1 d . . . . .
H76 H 0.5721 0.8947 0.8690 0.027 Uiso 1 1 calc R U . . .
N77 N 0.59075(11) 1.0794(2) 0.89764(5) 0.0351(5) Uani 1 1 d . . . . .
O78 O 0.63626(12) 1.1597(2) 0.90229(7) 0.0669(7) Uani 1 1 d . . . . .
O79 O 0.53647(11) 1.1092(2) 0.89668(6) 0.0620(6) Uani 1 1 d . . . . .
C80 C 0.58924(9) 0.8337(2) 0.92021(5) 0.0175(4) Uani 1 1 d . . . . .
N81 N 0.60622(8) 0.87044(19) 0.95373(4) 0.0213(4) Uani 1 1 d . . . . .
N82 N 0.58897(8) 0.75559(18) 0.96939(4) 0.0185(3) Uani 1 1 d . . . . .
H82 H 0.5936 0.7464 0.9921 0.022 Uiso 1 1 calc R U . . .
C83 C 0.56365(9) 0.6572(2) 0.94536(5) 0.0158(4) Uani 1 1 d . . . . .
N84 N 0.56186(7) 0.70376(17) 0.91331(4) 0.0164(3) Uani 1 1 d . . . . .
C85 C 0.54353(9) 0.5171(2) 0.95376(5) 0.0171(4) Uani 1 1 d . . . . .
N86 N 0.56410(9) 0.4616(2) 0.98510(4) 0.0250(4) Uani 1 1 d . . . . .
O87 O 0.53527(8) 0.32947(17) 0.98300(4) 0.0309(4) Uani 1 1 d . . . . .
N88 N 0.49744(9) 0.3038(2) 0.95003(4) 0.0265(4) Uani 1 1 d . . . . .
C89 C 0.50201(9) 0.4186(2) 0.93198(5) 0.0175(4) Uani 1 1 d . . . . .
N90 N 0.46936(7) 0.44162(18) 0.89631(4) 0.0163(3) Uani 1 1 d . . . . .
N91 N 0.43037(8) 0.34427(18) 0.88446(4) 0.0189(3) Uani 1 1 d . . . . .
C92 C 0.39553(9) 0.3675(2) 0.84949(5) 0.0169(4) Uani 1 1 d . . . . .
N93 N 0.35085(8) 0.27359(19) 0.83730(4) 0.0232(4) Uani 1 1 d . . . . .
O94 O 0.32106(7) 0.31841(16) 0.80441(4) 0.0258(3) Uani 1 1 d . . . . .
N95 N 0.34740(8) 0.44216(19) 0.79594(4) 0.0211(4) Uani 1 1 d . . . . .
C96 C 0.39389(9) 0.4739(2) 0.82324(5) 0.0158(4) Uani 1 1 d . . . . .
C97 C 0.43145(9) 0.5992(2) 0.81985(5) 0.0139(4) Uani 1 1 d . . . . .
N98 N 0.47616(7) 0.66313(17) 0.84470(4) 0.0165(3) Uani 1 1 d . . . . .
H98 H 0.4891 0.6347 0.8666 0.020 Uiso 1 1 calc R U . . .
N99 N 0.49846(8) 0.77795(18) 0.83113(4) 0.0187(3) Uani 1 1 d . . . . .
C100 C 0.46529(9) 0.7749(2) 0.79794(5) 0.0163(4) Uani 1 1 d . . . . .
N101 N 0.42328(7) 0.66664(17) 0.78939(4) 0.0158(3) Uani 1 1 d . . . . .
C102 C 0.47369(10) 0.8825(2) 0.77181(5) 0.0198(4) Uani 1 1 d . . . . .
H102 H 0.4716 0.8346 0.7489 0.024 Uiso 1 1 calc R U . . .
N103 N 0.53799(10) 0.9527(2) 0.78504(5) 0.0305(4) Uani 1 1 d . . . . .
O104 O 0.58208(9) 0.8927(2) 0.77759(5) 0.0464(5) Uani 1 1 d . . . . .
O105 O 0.54076(10) 1.0592(2) 0.80295(5) 0.0489(5) Uani 1 1 d . . . . .
N106 N 0.42438(10) 0.9999(2) 0.76634(5) 0.0298(4) Uani 1 1 d . . . . .
O107 O 0.42373(10) 1.07905(19) 0.74167(5) 0.0462(5) Uani 1 1 d . . . . .
O108 O 0.38963(10) 1.0055(2) 0.78566(5) 0.0490(5) Uani 1 1 d . . . . .
O109 O 0.45505(7) 0.89045(18) 0.68114(5) 0.0351(4) Uani 1 1 d . . . . .
O110 O 0.42074(9) 0.9017(2) 0.62434(5) 0.0440(5) Uani 1 1 d . . . . .
N111 N 0.41324(9) 0.89332(19) 0.65386(5) 0.0257(4) Uani 1 1 d . . . . .
C112 C 0.34512(9) 0.8870(2) 0.65611(5) 0.0180(4) Uani 1 1 d . . . . .
H112 H 0.3180 0.8695 0.6319 0.022 Uiso 1 1 calc R U . . .
N113 N 0.32880(9) 1.0343(2) 0.66715(5) 0.0287(4) Uani 1 1 d . . . . .
O114 O 0.27927(10) 1.0409(2) 0.67567(6) 0.0562(6) Uani 1 1 d . . . . .
O115 O 0.36318(9) 1.13233(17) 0.66434(5) 0.0391(4) Uani 1 1 d . . . . .
C116 C 0.33164(9) 0.7721(2) 0.67895(5) 0.0163(4) Uani 1 1 d . . . . .
N117 N 0.35867(8) 0.76281(18) 0.71296(4) 0.0196(4) Uani 1 1 d . . . . .
N118 N 0.33149(8) 0.64408(17) 0.72199(4) 0.0179(3) Uani 1 1 d . . . . .
H118 H 0.3395 0.6086 0.7433 0.021 Uiso 1 1 calc R U . . .
C119 C 0.29070(8) 0.5883(2) 0.69386(5) 0.0146(4) Uani 1 1 d . . . . .
N120 N 0.28917(7) 0.66714(17) 0.66555(4) 0.0152(3) Uani 1 1 d . . . . .
C121 C 0.25321(9) 0.4603(2) 0.69431(5) 0.0173(4) Uani 1 1 d . . . . .
N122 N 0.26388(9) 0.37727(19) 0.72170(4) 0.0246(4) Uani 1 1 d . . . . .
O123 O 0.22012(7) 0.26861(16) 0.71252(4) 0.0278(4) Uani 1 1 d . . . . .
N124 N 0.18228(8) 0.28541(19) 0.67939(4) 0.0224(4) Uani 1 1 d . . . . .
C125 C 0.20144(9) 0.4036(2) 0.66804(5) 0.0165(4) Uani 1 1 d . . . . .
N126 N 0.17492(7) 0.46031(17) 0.63400(4) 0.0150(3) Uani 1 1 d . . . . .
N127 N 0.12185(8) 0.40465(19) 0.61995(4) 0.0207(4) Uani 1 1 d . . . . .
C128 C 0.09678(9) 0.4494(2) 0.58507(5) 0.0173(4) Uani 1 1 d . . . . .
N129 N 0.04939(8) 0.3735(2) 0.56668(5) 0.0243(4) Uani 1 1 d . . . . .
O130 O 0.03654(7) 0.42683(17) 0.53354(4) 0.0271(3) Uani 1 1 d . . . . .
N131 N 0.07562(8) 0.53994(19) 0.53134(4) 0.0228(4) Uani 1 1 d . . . . .
C132 C 0.11281(9) 0.5557(2) 0.56274(5) 0.0160(4) Uani 1 1 d . . . . .
C133 C 0.15498(9) 0.6786(2) 0.56847(5) 0.0143(4) Uani 1 1 d . . . . .
N134 N 0.20138(7) 0.70837(17) 0.59702(4) 0.0147(3) Uani 1 1 d . . . . .
H134 H 0.2134 0.6527 0.6155 0.018 Uiso 1 1 calc R U . . .
N135 N 0.22701(7) 0.83564(17) 0.59342(4) 0.0170(3) Uani 1 1 d . . . . .
C136 C 0.19407(9) 0.8757(2) 0.56187(5) 0.0160(4) Uani 1 1 d . . . . .
N137 N 0.14898(7) 0.78358(17) 0.54497(4) 0.0168(3) Uani 1 1 d . . . . .
C138 C 0.20385(9) 1.0187(2) 0.54799(5) 0.0191(4) Uani 1 1 d . . . . .
H138 H 0.1908 1.0176 0.5218 0.023 Uiso 1 1 calc R U . . .
N139 N 0.27341(9) 1.0578(2) 0.56068(5) 0.0248(4) Uani 1 1 d . . . . .
O140 O 0.30728(8) 1.0123(2) 0.54299(5) 0.0440(5) Uani 1 1 d . . . . .
O141 O 0.29078(9) 1.1229(2) 0.58781(5) 0.0445(5) Uani 1 1 d . . . . .
N142 N 0.16671(9) 1.1319(2) 0.56182(5) 0.0290(4) Uani 1 1 d . . . . .
O143 O 0.13177(11) 1.0928(2) 0.57943(6) 0.0592(6) Uani 1 1 d . . . . .
O144 O 0.17288(10) 1.25285(19) 0.55291(6) 0.0508(5) Uani 1 1 d . . . . .
C145 C 0.24589(14) 0.5028(3) 0.50148(8) 0.0551(8) Uani 1 1 d . . . . .
H14A H 0.2914 0.5196 0.5045 0.083 Uiso 1 1 calc R U . . .
H14B H 0.2345 0.5263 0.5233 0.083 Uiso 1 1 calc R U . . .
H14C H 0.2215 0.5627 0.4824 0.083 Uiso 1 1 calc R U . . .
C146 C 0.23158(15) 0.3543(4) 0.49295(8) 0.0487(8) Uani 1 1 d . . . . .
N147 N 0.22144(16) 0.2365(3) 0.48661(8) 0.0700(9) Uani 1 1 d . . . . .

loop_
_atom_site_aniso_label
_atom_site_aniso_U_11
_atom_site_aniso_U_22
_atom_site_aniso_U_33
_atom_site_aniso_U_23
_atom_site_aniso_U_13
_atom_site_aniso_U_12
O1 0.216(4) 0.0572(16) 0.124(2) -0.0441(16) 0.138(3) -0.068(2)
O2 0.0681(14) 0.0280(10) 0.0954(17) -0.0192(11) 0.0432(13) -0.0027(10)
N3 0.0566(15) 0.0238(11) 0.0523(14) -0.0085(10) 0.0264(12) -0.0062(10)
C4 0.0217(10) 0.0221(11) 0.0199(10) -0.0025(8) 0.0024(8) 0.0060(8)
N5 0.0328(11) 0.0390(13) 0.0391(12) -0.0130(10) -0.0008(9) 0.0149(10)
O6 0.0299(17) 0.092(4) 0.0421(19) -0.025(2) -0.0086(13) 0.026(2)
O6B 0.057(6) 0.059(7) 0.046(5) -0.007(4) -0.008(4) 0.032(5)
O7 0.0576(13) 0.0560(13) 0.0615(13) 0.0097(11) 0.0370(11) 0.0264(11)
C8 0.0163(9) 0.0214(10) 0.0151(9) -0.0006(8) 0.0015(7) 0.0024(8)
N9 0.0225(9) 0.0190(9) 0.0153(8) -0.0014(7) 0.0002(7) 0.0049(7)
N10 0.0193(8) 0.0165(8) 0.0135(7) -0.0021(6) 0.0001(6) 0.0029(7)
C11 0.0156(9) 0.0196(10) 0.0124(8) 0.0010(7) 0.0024(7) -0.0002(7)
N12 0.0173(8) 0.0208(9) 0.0134(7) -0.0016(7) 0.0010(6) 0.0028(7)
C13 0.0160(9) 0.0192(10) 0.0152(9) 0.0014(8) 0.0015(7) -0.0005(8)
N14 0.0248(9) 0.0243(10) 0.0196(8) 0.0028(7) -0.0019(7) 0.0066(7)
O15 0.0297(8) 0.0295(9) 0.0217(7) 0.0008(7) -0.0065(6) 0.0107(7)
N16 0.0255(10) 0.0305(11) 0.0220(9) 0.0015(8) -0.0014(7) 0.0102(8)
C17 0.0185(10) 0.0228(11) 0.0181(9) 0.0014(8) 0.0013(8) 0.0041(8)
N18 0.0230(9) 0.0260(10) 0.0183(8) 0.0002(7) 0.0020(7) 0.0080(7)
N19 0.0145(8) 0.0159(8) 0.0143(7) 0.0011(6) 0.0020(6) 0.0018(6)
C20 0.0153(9) 0.0191(10) 0.0165(9) -0.0015(8) 0.0034(7) 0.0016(8)
N21 0.0257(9) 0.0294(10) 0.0205(9) -0.0056(8) 0.0009(7) 0.0100(8)
O22 0.0352(9) 0.0373(10) 0.0218(8) -0.0112(7) -0.0032(7) 0.0187(7)
N23 0.0280(10) 0.0304(11) 0.0220(9) -0.0072(8) 0.0010(7) 0.0122(8)
C24 0.0181(9) 0.0202(10) 0.0154(9) -0.0011(8) 0.0028(7) 0.0014(8)
C25 0.0154(9) 0.0168(10) 0.0154(9) 0.0005(7) 0.0027(7) 0.0005(7)
N26 0.0174(8) 0.0169(8) 0.0128(7) -0.0007(6) 0.0002(6) 0.0017(6)
N27 0.0197(8) 0.0182(9) 0.0176(8) 0.0001(7) 0.0008(6) 0.0036(7)
C28 0.0177(9) 0.0176(10) 0.0173(9) -0.0006(8) 0.0012(7) 0.0020(8)
N29 0.0191(8) 0.0177(8) 0.0153(8) -0.0012(7) 0.0008(6) 0.0044(7)
C30 0.0267(11) 0.0226(11) 0.0213(10) -0.0029(9) -0.0015(8) 0.0077(9)
N31 0.0357(14) 0.0327(14) 0.0263(13) -0.0062(11) 0.0009(11) 0.0182(11)
O32 0.0606(17) 0.0507(16) 0.0328(12) 0.0048(11) -0.0043(11) 0.0334(14)
O33 0.0414(17) 0.072(2) 0.0567(19) 0.0040(16) 0.0198(15) 0.0205(16)
N34 0.054(2) 0.0244(15) 0.0548(19) -0.0108(14) 0.0056(16) -0.0005(13)
O35 0.060(2) 0.0349(16) 0.094(2) -0.0082(15) 0.0318(18) -0.0168(13)
O36 0.106(3) 0.0338(15) 0.129(3) -0.0435(17) 0.034(2) -0.0057(15)
N31B 0.035(8) 0.046(9) 0.051(9) -0.013(7) 0.007(7) 0.003(7)
O32B 0.047(10) 0.132(15) 0.095(13) -0.076(12) 0.014(10) -0.011(10)
O33B 0.050(9) 0.074(11) 0.067(10) -0.011(8) 0.016(8) 0.028(8)
N34B 0.070(10) 0.060(9) 0.066(9) -0.007(8) 0.016(8) 0.003(8)
O35B 0.074(12) 0.036(10) 0.070(11) 0.001(9) 0.023(10) -0.011(8)
O36B 0.125(17) 0.092(15) 0.164(18) 0.057(14) 0.024(14) 0.036(13)
O37 0.0567(12) 0.0222(9) 0.0399(10) -0.0077(8) 0.0070(9) 0.0076(8)
O38 0.0615(14) 0.0467(12) 0.0887(16) -0.0259(12) 0.0471(13) -0.0269(11)
N39 0.0354(11) 0.0236(10) 0.0276(10) -0.0111(8) 0.0034(8) -0.0051(8)
C40 0.0250(10) 0.0181(10) 0.0185(10) -0.0020(8) 0.0035(8) 0.0062(8)
N41 0.0437(13) 0.0251(11) 0.0608(15) -0.0166(11) 0.0298(12) -0.0033(10)
O42 0.113(2) 0.0618(15) 0.0823(16) -0.0365(13) 0.0791(16) -0.0323(14)
O43 0.0243(10) 0.0457(12) 0.1037(18) -0.0206(12) 0.0091(11) 0.0080(9)
C44 0.0160(9) 0.0166(9) 0.0162(9) -0.0014(7) 0.0023(7) 0.0021(7)
N45 0.0210(8) 0.0165(8) 0.0168(8) -0.0037(7) -0.0004(6) 0.0036(7)
N46 0.0184(8) 0.0144(8) 0.0142(7) -0.0031(6) -0.0002(6) 0.0031(6)
C47 0.0120(8) 0.0146(9) 0.0145(8) -0.0007(7) 0.0016(7) -0.0004(7)
N48 0.0163(8) 0.0158(8) 0.0142(7) -0.0015(6) 0.0025(6) 0.0020(6)
C49 0.0144(9) 0.0160(9) 0.0176(9) -0.0021(7) 0.0022(7) -0.0004(7)
N50 0.0223(9) 0.0225(9) 0.0213(9) -0.0021(7) 0.0007(7) 0.0091(7)
O51 0.0295(8) 0.0288(9) 0.0233(8) -0.0029(7) -0.0017(6) 0.0146(7)
N52 0.0266(9) 0.0239(10) 0.0211(9) -0.0025(7) 0.0013(7) 0.0089(8)
C53 0.0168(9) 0.0163(10) 0.0184(9) -0.0004(8) 0.0018(7) 0.0028(7)
N54 0.0170(8) 0.0187(9) 0.0197(8) -0.0038(7) 0.0020(6) 0.0027(7)
N55 0.0144(8) 0.0174(8) 0.0164(8) -0.0017(6) 0.0030(6) 0.0003(6)
C56 0.0163(9) 0.0173(10) 0.0168(9) -0.0028(8) 0.0038(7) 0.0008(7)
N57 0.0282(9) 0.0246(10) 0.0182(8) -0.0066(7) 0.0001(7) 0.0064(8)
O58 0.0337(9) 0.0269(8) 0.0197(7) -0.0095(6) -0.0013(6) 0.0075(7)
N59 0.0255(9) 0.0232(9) 0.0195(8) -0.0064(7) 0.0006(7) 0.0043(7)
C60 0.0135(9) 0.0185(10) 0.0152(9) -0.0028(7) 0.0027(7) -0.0008(7)
C61 0.0146(9) 0.0153(9) 0.0132(8) -0.0008(7) 0.0006(7) -0.0023(7)
N62 0.0205(8) 0.0200(9) 0.0128(8) -0.0011(7) -0.0012(6) 0.0014(7)
N63 0.0239(9) 0.0192(9) 0.0168(8) -0.0017(7) 0.0007(7) 0.0046(7)
C64 0.0158(9) 0.0164(9) 0.0159(9) -0.0003(7) 0.0017(7) 0.0014(7)
N65 0.0153(8) 0.0150(8) 0.0146(7) -0.0022(6) 0.0027(6) 0.0005(6)
C66 0.0228(10) 0.0176(10) 0.0192(9) -0.0021(8) 0.0026(8) 0.0062(8)
N67 0.0291(10) 0.0323(11) 0.0289(10) -0.0098(9) 0.0046(8) 0.0097(9)
O68 0.0460(11) 0.0336(10) 0.0491(11) 0.0097(9) 0.0074(9) 0.0197(8)
O69 0.0288(10) 0.0402(11) 0.0793(14) -0.0161(10) 0.0164(10) 0.0010(8)
N70 0.0328(11) 0.0224(10) 0.0324(10) -0.0069(8) -0.0027(9) 0.0066(8)
O71 0.0408(11) 0.0442(12) 0.0698(14) -0.0184(10) 0.0176(10) -0.0153(9)
O72 0.0662(13) 0.0294(10) 0.0326(9) -0.0151(8) -0.0054(9) 0.0107(9)
O73 0.0263(11) 0.140(3) 0.0671(15) 0.0255(16) 0.0074(10) 0.0103(13)
O74 0.0715(15) 0.0722(16) 0.0643(14) 0.0166(12) 0.0472(12) 0.0035(12)
N75 0.0369(12) 0.0345(12) 0.0444(12) 0.0078(10) 0.0209(10) -0.0025(9)
C76 0.0241(10) 0.0210(11) 0.0213(10) -0.0011(8) 0.0048(8) -0.0072(8)
N77 0.0476(13) 0.0244(11) 0.0347(11) 0.0058(9) 0.0130(10) 0.0012(10)
O78 0.0783(16) 0.0299(11) 0.0936(18) -0.0121(12) 0.0239(14) -0.0232(11)
O79 0.0633(14) 0.0527(14) 0.0799(16) 0.0198(12) 0.0365(12) 0.0296(11)
C80 0.0170(9) 0.0178(10) 0.0162(9) 0.0003(8) 0.0013(7) -0.0005(8)
N81 0.0220(9) 0.0225(9) 0.0171(8) -0.0013(7) 0.0005(7) -0.0032(7)
N82 0.0218(8) 0.0202(9) 0.0113(7) -0.0006(6) 0.0004(6) -0.0009(7)
C83 0.0146(9) 0.0170(9) 0.0142(9) -0.0008(7) 0.0008(7) 0.0012(7)
N84 0.0156(8) 0.0180(8) 0.0144(7) 0.0002(6) 0.0018(6) -0.0011(6)
C85 0.0174(9) 0.0186(10) 0.0143(9) 0.0017(7) 0.0020(7) 0.0016(8)
N86 0.0287(10) 0.0238(10) 0.0192(8) 0.0053(7) 0.0000(7) -0.0038(8)
O87 0.0400(9) 0.0282(9) 0.0194(7) 0.0091(7) -0.0022(7) -0.0081(7)
N88 0.0312(10) 0.0270(10) 0.0175(8) 0.0052(8) -0.0007(7) -0.0061(8)
C89 0.0185(9) 0.0178(10) 0.0155(9) 0.0018(8) 0.0031(7) -0.0004(8)
N90 0.0164(8) 0.0179(8) 0.0143(7) -0.0002(6) 0.0035(6) 0.0001(6)
N91 0.0183(8) 0.0201(9) 0.0165(8) 0.0013(7) 0.0011(6) -0.0040(7)
C92 0.0150(9) 0.0164(10) 0.0188(9) 0.0002(8) 0.0035(7) -0.0018(7)
N93 0.0247(9) 0.0245(9) 0.0184(8) 0.0015(7) 0.0017(7) -0.0077(7)
O94 0.0253(8) 0.0281(8) 0.0197(7) 0.0023(6) -0.0019(6) -0.0128(6)
N95 0.0211(9) 0.0222(9) 0.0181(8) 0.0016(7) 0.0014(7) -0.0074(7)
C96 0.0149(9) 0.0171(9) 0.0154(9) -0.0001(7) 0.0034(7) 0.0000(7)
C97 0.0145(9) 0.0139(9) 0.0126(8) -0.0001(7) 0.0023(7) 0.0011(7)
N98 0.0184(8) 0.0162(8) 0.0133(7) 0.0025(6) 0.0009(6) -0.0022(6)
N99 0.0219(8) 0.0160(8) 0.0166(8) 0.0013(7) 0.0020(6) -0.0037(7)
C100 0.0192(9) 0.0142(9) 0.0148(9) -0.0007(7) 0.0030(7) -0.0015(7)
N101 0.0180(8) 0.0152(8) 0.0133(7) 0.0002(6) 0.0021(6) -0.0023(6)
C102 0.0252(10) 0.0151(10) 0.0179(9) 0.0010(8) 0.0030(8) -0.0063(8)
N103 0.0379(11) 0.0289(11) 0.0239(9) 0.0035(8) 0.0059(8) -0.0156(9)
O104 0.0329(10) 0.0492(12) 0.0596(12) 0.0002(10) 0.0162(9) -0.0104(9)
O105 0.0584(12) 0.0376(11) 0.0476(11) -0.0159(9) 0.0077(9) -0.0257(9)
N106 0.0392(11) 0.0176(9) 0.0294(10) 0.0035(8) 0.0031(9) -0.0019(8)
O107 0.0739(14) 0.0247(9) 0.0359(10) 0.0136(8) 0.0062(9) 0.0019(9)
O108 0.0564(12) 0.0350(11) 0.0650(13) 0.0148(10) 0.0325(11) 0.0171(9)
O109 0.0180(8) 0.0323(9) 0.0495(10) 0.0043(8) -0.0016(7) -0.0072(7)
O110 0.0498(11) 0.0457(11) 0.0460(11) 0.0108(9) 0.0296(9) -0.0043(9)
N111 0.0237(9) 0.0176(9) 0.0371(11) 0.0041(8) 0.0104(8) -0.0052(7)
C112 0.0161(9) 0.0182(10) 0.0178(9) 0.0021(8) 0.0008(7) -0.0031(8)
N113 0.0316(10) 0.0219(10) 0.0309(10) 0.0041(8) 0.0050(8) 0.0028(8)
O114 0.0562(13) 0.0395(11) 0.0858(16) 0.0111(11) 0.0419(12) 0.0179(10)
O115 0.0505(11) 0.0181(8) 0.0443(10) 0.0015(7) 0.0038(9) -0.0078(8)
C116 0.0138(9) 0.0158(9) 0.0178(9) 0.0003(7) 0.0012(7) -0.0010(7)
N117 0.0188(8) 0.0192(9) 0.0178(8) 0.0009(7) -0.0007(6) -0.0045(7)
N118 0.0201(8) 0.0173(8) 0.0136(8) 0.0014(6) -0.0004(6) -0.0038(7)
C119 0.0122(8) 0.0158(9) 0.0143(8) -0.0006(7) 0.0003(7) -0.0005(7)
N120 0.0131(7) 0.0168(8) 0.0147(7) 0.0005(6) 0.0016(6) -0.0037(6)
C121 0.0184(9) 0.0191(10) 0.0133(8) 0.0018(7) 0.0019(7) -0.0020(8)
N122 0.0287(10) 0.0230(9) 0.0194(8) 0.0035(7) 0.0013(7) -0.0094(8)
O123 0.0335(9) 0.0258(8) 0.0200(7) 0.0075(6) -0.0006(6) -0.0125(7)
N124 0.0251(9) 0.0230(9) 0.0167(8) 0.0042(7) 0.0007(7) -0.0082(7)
C125 0.0161(9) 0.0186(10) 0.0143(9) 0.0001(7) 0.0030(7) -0.0041(7)
N126 0.0143(8) 0.0157(8) 0.0141(7) -0.0014(6) 0.0018(6) -0.0016(6)
N127 0.0185(8) 0.0227(9) 0.0192(8) 0.0015(7) 0.0017(7) -0.0048(7)
C128 0.0139(9) 0.0178(10) 0.0186(9) 0.0001(8) 0.0010(7) -0.0031(7)
N129 0.0201(9) 0.0254(10) 0.0240(9) 0.0011(8) -0.0011(7) -0.0061(7)
O130 0.0249(8) 0.0267(8) 0.0226(7) 0.0010(6) -0.0073(6) -0.0094(6)
N131 0.0219(9) 0.0212(9) 0.0208(8) -0.0007(7) -0.0027(7) -0.0059(7)
C132 0.0152(9) 0.0163(9) 0.0148(9) -0.0014(7) 0.0005(7) -0.0003(7)
C133 0.0149(9) 0.0160(9) 0.0113(8) -0.0010(7) 0.0022(7) 0.0006(7)
N134 0.0155(8) 0.0134(8) 0.0132(7) 0.0023(6) -0.0001(6) -0.0018(6)
N135 0.0172(8) 0.0148(8) 0.0167(8) 0.0015(6) 0.0003(6) -0.0034(6)
C136 0.0162(9) 0.0162(9) 0.0150(9) 0.0018(7) 0.0031(7) -0.0009(7)
N137 0.0174(8) 0.0178(8) 0.0138(7) 0.0015(6) 0.0015(6) -0.0021(6)
C138 0.0172(9) 0.0195(10) 0.0203(9) 0.0018(8) 0.0044(7) -0.0015(8)
N139 0.0247(9) 0.0237(10) 0.0245(9) 0.0063(8) 0.0034(7) -0.0060(8)
O140 0.0242(9) 0.0718(14) 0.0384(10) 0.0029(10) 0.0127(7) -0.0004(9)
O141 0.0433(11) 0.0439(11) 0.0398(10) -0.0114(9) -0.0013(8) -0.0177(9)
N142 0.0342(11) 0.0193(9) 0.0375(11) 0.0039(8) 0.0163(9) 0.0011(8)
O143 0.0763(15) 0.0311(10) 0.0966(17) 0.0134(11) 0.0701(14) 0.0101(10)
O144 0.0692(14) 0.0203(9) 0.0795(14) 0.0133(9) 0.0492(12) 0.0079(9)
C145 0.0467(18) 0.055(2) 0.0521(18) 0.0055(15) -0.0076(14) 0.0207(15)
C146 0.0543(18) 0.057(2) 0.0417(15) 0.0171(15) 0.0240(14) 0.0213(15)
N147 0.109(3) 0.0492(18) 0.0696(19) 0.0117(15) 0.0558(19) 0.0127(17)

loop_
_atom_type_symbol
_atom_type_description
_atom_type_scat_dispersion_real
_atom_type_scat_dispersion_imag
_atom_type_scat_source
C C 0.0033 0.0016 'International Tables Vol C Tables 4.2.6.8 and 6.1.1.4'
H H 0.0000 0.0000 'International Tables Vol C Tables 4.2.6.8 and 6.1.1.4'
N N 0.0061 0.0033 'International Tables Vol C Tables 4.2.6.8 and 6.1.1.4'
O O 0.0106 0.0060 'International Tables Vol C Tables 4.2.6.8 and 6.1.1.4'

loop_
_geom_angle_atom_site_label_1
_geom_angle_atom_site_label_2
_geom_angle_atom_site_label_3
_geom_angle
O1 N3 O2 125.9(2)
O1 N3 C4 117.6(2)
O2 N3 C4 115.9(2)
C8 C4 N5 114.58(17)
C8 C4 N3 112.07(17)
N5 C4 N3 105.31(18)
C8 C4 H4 108.2
N5 C4 H4 108.2
N3 C4 H4 108.2
O6 N5 O7 121.6(3)
O7 N5 O6B 125.3(4)
O6 N5 C4 121.2(2)
O7 N5 C4 116.4(2)
O6B N5 C4 101.8(5)
N9 C8 N12 115.45(18)
N9 C8 C4 124.30(18)
N12 C8 C4 120.18(17)
C8 N9 N10 101.93(15)
C11 N10 N9 110.45(16)
C11 N10 H10 124.8
N9 N10 H10 124.8
N10 C11 N12 110.01(17)
N10 C11 C13 127.76(18)
N12 C11 C13 122.20(17)
C11 N12 C8 102.15(15)
N14 C13 C17 107.97(17)
N14 C13 C11 117.02(18)
C17 C13 C11 134.91(17)
C13 N14 O15 106.00(16)
N16 O15 N14 111.57(14)
C17 N16 O15 105.54(17)
N16 C17 N18 115.24(18)
N16 C17 C13 108.91(17)
N18 C17 C13 135.84(18)
N19 N18 C17 112.87(16)
N18 N19 C20 111.60(16)
N21 C20 N19 123.69(17)
N21 C20 C24 109.56(17)
N19 C20 C24 126.74(17)
C20 N21 O22 104.70(16)
N21 O22 N23 111.91(15)
C24 N23 O22 105.34(16)
N23 C24 C20 108.47(17)
N23 C24 C25 121.49(18)
C20 C24 C25 130.03(17)
N29 C25 N26 110.34(17)
N29 C25 C24 125.09(17)
N26 C25 C24 124.57(17)
C25 N26 N27 110.10(15)
C25 N26 H26 124.9
N27 N26 H26 124.9
C28 N27 N26 102.29(15)
N27 C28 N29 115.24(17)
N27 C28 C30 122.48(18)
N29 C28 C30 122.28(17)
C25 N29 C28 102.03(16)
C28 C30 N31 110.70(18)
C28 C30 N34 111.9(2)
N31 C30 N34 107.8(2)
C28 C30 N34B 109.7(8)
C28 C30 N31B 112.2(7)
N34B C30 N31B 102.0(11)
C28 C30 H30 108.8
N31 C30 H30 108.8
N34 C30 H30 108.8
O32 N31 O33 126.0(3)
O32 N31 C30 118.7(3)
O33 N31 C30 115.2(3)
O35 N34 O36 125.8(3)
O35 N34 C30 118.2(3)
O36 N34 C30 115.8(3)
O32B N31B O33B 124(2)
O32B N31B C30 121.2(18)
O33B N31B C30 115.0(15)
O35B N34B O36B 129(3)
O35B N34B C30 110.7(19)
O36B N34B C30 120(2)
O38 N39 O37 126.6(2)
O38 N39 C40 115.58(19)
O37 N39 C40 117.78(19)
C44 C40 N41 113.26(17)
C44 C40 N39 112.82(17)
N41 C40 N39 106.75(17)
C44 C40 H40 107.9
N41 C40 H40 107.9
N39 C40 H40 107.9
O43 N41 O42 126.8(3)
O43 N41 C40 117.9(2)
O42 N41 C40 115.3(2)
N45 C44 N48 115.41(17)
N45 C44 C40 123.79(17)
N48 C44 C40 120.80(17)
C44 N45 N46 102.17(15)
C47 N46 N45 110.02(15)
C47 N46 H46 125.0
N45 N46 H46 125.0
N48 C47 N46 110.55(16)
N48 C47 C49 121.57(16)
N46 C47 C49 127.85(17)
C47 N48 C44 101.85(15)
N50 C49 C53 107.89(17)
N50 C49 C47 116.49(17)
C53 C49 C47 135.62(17)
C49 N50 O51 106.20(16)
N52 O51 N50 111.07(14)
C53 N52 O51 105.89(16)
N52 C53 N54 114.86(17)
N52 C53 C49 108.93(17)
N54 C53 C49 136.20(18)
N55 N54 C53 113.25(16)
N54 N55 C56 111.75(16)
N57 C56 N55 125.13(18)
N57 C56 C60 109.55(17)
N55 C56 C60 125.31(17)
C56 N57 O58 105.17(16)
N57 O58 N59 111.59(14)
C60 N59 O58 105.29(16)
N59 C60 C56 108.39(17)
N59 C60 C61 121.65(17)
C56 C60 C61 129.92(17)
N65 C61 N62 110.67(17)
N65 C61 C60 125.01(17)
N62 C61 C60 124.19(16)
C61 N62 N63 109.93(15)
C61 N62 H62 125.0
N63 N62 H62 125.0
C64 N63 N62 102.13(16)
N63 C64 N65 115.62(17)
N63 C64 C66 121.99(17)
N65 C64 C66 122.36(16)
C61 N65 C64 101.65(15)
C64 C66 N67 109.40(16)
C64 C66 N70 113.45(17)
N67 C66 N70 105.97(16)
C64 C66 H66 109.3
N67 C66 H66 109.3
N70 C66 H66 109.3
O69 N67 O68 126.0(2)
O69 N67 C66 115.8(2)
O68 N67 C66 118.1(2)
O71 N70 O72 126.2(2)
O71 N70 C66 118.51(18)
O72 N70 C66 115.3(2)
O73 N75 O74 125.0(2)
O73 N75 C76 119.6(2)
O74 N75 C76 115.4(2)
C80 C76 N77 112.05(17)
C80 C76 N75 112.25(18)
N77 C76 N75 106.75(17)
C80 C76 H76 108.6
N77 C76 H76 108.6
N75 C76 H76 108.6
O79 N77 O78 127.7(2)
O79 N77 C76 114.3(2)
O78 N77 C76 118.0(2)
N81 C80 N84 115.60(17)
N81 C80 C76 122.99(18)
N84 C80 C76 121.36(17)
C80 N81 N82 102.05(16)
C83 N82 N81 110.11(15)
C83 N82 H82 124.9
N81 N82 H82 124.9
N84 C83 N82 110.59(17)
N84 C83 C85 125.33(17)
N82 C83 C85 124.03(17)
C83 N84 C80 101.63(16)
N86 C85 C89 108.76(18)
N86 C85 C83 121.71(18)
C89 C85 C83 129.52(17)
C85 N86 O87 105.10(16)
N88 O87 N86 111.59(15)
C89 N88 O87 105.02(16)
N88 C89 C85 109.53(17)
N88 C89 N90 125.07(18)
C85 C89 N90 125.39(17)
N91 N90 C89 112.14(16)
N90 N91 C92 113.22(16)
N93 C92 N91 114.66(17)
N93 C92 C96 109.04(17)
N91 C92 C96 136.22(18)
C92 N93 O94 105.61(16)
N93 O94 N95 111.51(14)
C96 N95 O94 106.02(15)
N95 C96 C92 107.80(17)
N95 C96 C97 116.24(17)
C92 C96 C97 135.91(17)
N101 C97 N98 110.61(16)
N101 C97 C96 121.27(16)
N98 C97 C96 128.11(17)
C97 N98 N99 109.78(15)
C97 N98 H98 125.1
N99 N98 H98 125.1
C100 N99 N98 102.34(15)
N99 C100 N101 115.24(17)
N99 C100 C102 122.48(17)
N101 C100 C102 122.28(16)
C97 N101 C100 102.01(15)
C100 C102 N103 108.88(16)
C100 C102 N106 112.76(17)
N103 C102 N106 106.82(16)
C100 C102 H102 109.4
N103 C102 H102 109.4
N106 C102 H102 109.4
O104 N103 O105 126.7(2)
O104 N103 C102 115.64(19)
O105 N103 C102 117.6(2)
O108 N106 O107 126.5(2)
O108 N106 C102 118.52(18)
O107 N106 C102 114.9(2)
O110 N111 O109 126.34(19)
O110 N111 C112 115.55(18)
O109 N111 C112 118.11(18)
C116 C112 N111 114.40(16)
C116 C112 N113 113.19(16)
N111 C112 N113 106.59(16)
C116 C112 H112 107.4
N111 C112 H112 107.4
N113 C112 H112 107.4
O114 N113 O115 127.0(2)
O114 N113 C112 114.59(19)
O115 N113 C112 118.24(18)
N117 C116 N120 115.31(17)
N117 C116 C112 123.89(17)
N120 C116 C112 120.80(16)
C116 N117 N118 102.11(15)
C119 N118 N117 110.36(15)
C119 N118 H118 124.8
N117 N118 H118 124.8
N120 C119 N118 110.18(16)
N120 C119 C121 125.12(16)
N118 C119 C121 124.70(17)
C119 N120 C116 102.05(15)
N122 C121 C125 108.59(17)
N122 C121 C119 121.51(17)
C125 C121 C119 129.90(17)
C121 N122 O123 105.13(16)
N124 O123 N122 111.89(14)
C125 N124 O123 105.01(16)
N124 C125 N126 123.65(17)
N124 C125 C121 109.37(17)
N126 C125 C121 126.94(17)
N127 N126 C125 111.41(15)
N126 N127 C128 112.86(16)
N129 C128 N127 115.54(17)
N129 C128 C132 108.72(17)
N127 C128 C132 135.58(17)
C128 N129 O130 105.67(16)
N129 O130 N131 111.47(14)
C132 N131 O130 105.79(16)
N131 C132 C128 108.32(17)
N131 C132 C133 116.87(17)
C128 C132 C133 134.47(17)
N134 C133 N137 110.35(16)
N134 C133 C132 127.43(17)
N137 C133 C132 122.13(16)
C133 N134 N135 110.05(15)
C133 N134 H134 125.0
N135 N134 H134 125.0
C136 N135 N134 102.31(15)
N135 C136 N137 115.64(17)
N135 C136 C138 120.62(17)
N137 C136 C138 123.56(17)
C133 N137 C136 101.64(15)
C136 C138 N139 108.82(16)
C136 C138 N142 111.29(16)
N139 C138 N142 106.85(16)
C136 C138 H138 109.9
N139 C138 H138 109.9
N142 C138 H138 109.9
O141 N139 O140 126.1(2)
O141 N139 C138 118.51(19)
O140 N139 C138 115.26(18)
O143 N142 O144 125.9(2)
O143 N142 C138 117.51(18)
O144 N142 C138 116.56(18)
C146 C145 H14A 109.5
C146 C145 H14B 109.5
H14A C145 H14B 109.5
C146 C145 H14C 109.5
H14A C145 H14C 109.5
H14B C145 H14C 109.5
N147 C146 C145 178.7(4)

loop_
_geom_bond_atom_site_label_1
_geom_bond_atom_site_label_2
_geom_bond_distance
O1 N3 1.195(3)
O2 N3 1.215(3)
N3 C4 1.516(3)
C4 C8 1.481(3)
C4 N5 1.512(3)
C4 H4 1.0000
N5 O6 1.184(3)
N5 O7 1.202(3)
N5 O6B 1.455(12)
C8 N9 1.323(2)
C8 N12 1.352(2)
N9 N10 1.349(2)
N10 C11 1.333(2)
N10 H10 0.8800
C11 N12 1.334(2)
C11 C13 1.457(3)
C13 N14 1.308(2)
C13 C17 1.430(3)
N14 O15 1.375(2)
O15 N16 1.357(2)
N16 C17 1.315(3)
C17 N18 1.409(3)
N18 N19 1.258(2)
N19 C20 1.422(2)
C20 N21 1.307(3)
C20 C24 1.426(3)
N21 O22 1.367(2)
O22 N23 1.379(2)
N23 C24 1.301(3)
C24 C25 1.456(3)
C25 N29 1.327(2)
C25 N26 1.336(2)
N26 N27 1.348(2)
N26 H26 0.8800
N27 C28 1.318(2)
C28 N29 1.359(2)
C28 C30 1.485(3)
C30 N31 1.495(3)
C30 N34 1.514(4)
C30 N34B 1.53(2)
C30 N31B 1.56(2)
C30 H30 1.0000
N31 O32 1.207(4)
N31 O33 1.221(4)
N34 O35 1.203(4)
N34 O36 1.206(4)
N31B O32B 1.195(17)
N31B O33B 1.201(16)
N34B O35B 1.179(17)
N34B O36B 1.190(17)
O37 N39 1.214(2)
O38 N39 1.205(3)
N39 C40 1.514(3)
C40 C44 1.483(3)
C40 N41 1.501(3)
C40 H40 1.0000
N41 O43 1.203(3)
N41 O42 1.217(3)
C44 N45 1.325(2)
C44 N48 1.353(2)
N45 N46 1.349(2)
N46 C47 1.334(2)
N46 H46 0.8800
C47 N48 1.333(2)
C47 C49 1.455(3)
C49 N50 1.304(2)
C49 C53 1.435(3)
N50 O51 1.380(2)
O51 N52 1.361(2)
N52 C53 1.308(3)
C53 N54 1.405(2)
N54 N55 1.257(2)
N55 C56 1.422(2)
C56 N57 1.307(2)
C56 C60 1.428(3)
N57 O58 1.369(2)
O58 N59 1.385(2)
N59 C60 1.310(2)
C60 C61 1.450(3)
C61 N65 1.327(2)
C61 N62 1.338(2)
N62 N63 1.345(2)
N62 H62 0.8800
N63 C64 1.322(2)
C64 N65 1.354(2)
C64 C66 1.494(3)
C66 N67 1.508(3)
C66 N70 1.515(3)
C66 H66 1.0000
N67 O69 1.205(3)
N67 O68 1.222(3)
N70 O71 1.201(3)
N70 O72 1.218(2)
O73 N75 1.200(3)
O74 N75 1.208(3)
N75 C76 1.509(3)
C76 C80 1.486(3)
C76 N77 1.504(3)
C76 H76 1.0000
N77 O79 1.204(3)
N77 O78 1.220(3)
C80 N81 1.323(2)
C80 N84 1.356(3)
N81 N82 1.344(2)
N82 C83 1.338(2)
N82 H82 0.8800
C83 N84 1.328(2)
C83 C85 1.453(3)
C85 N86 1.310(2)
C85 C89 1.419(3)
N86 O87 1.385(2)
O87 N88 1.370(2)
N88 C89 1.310(3)
C89 N90 1.421(2)
N90 N91 1.254(2)
N91 C92 1.410(2)
C92 N93 1.311(2)
C92 C96 1.433(3)
N93 O94 1.360(2)
O94 N95 1.375(2)
N95 C96 1.309(2)
C96 C97 1.459(3)
C97 N101 1.329(2)
C97 N98 1.334(2)
N98 N99 1.349(2)
N98 H98 0.8800
N99 C100 1.323(2)
C100 N101 1.352(2)
C100 C102 1.488(3)
C102 N103 1.513(3)
C102 N106 1.516(3)
C102 H102 1.0000
N103 O104 1.211(3)
N103 O105 1.218(3)
N106 O108 1.202(3)
N106 O107 1.221(2)
O109 N111 1.218(2)
O110 N111 1.217(2)
N111 C112 1.507(3)
C112 C116 1.483(3)
C112 N113 1.520(3)
C112 H112 1.0000
N113 O114 1.208(3)
N113 O115 1.210(2)
C116 N117 1.322(2)
C116 N120 1.363(2)
N117 N118 1.353(2)
N118 C119 1.338(2)
N118 H118 0.8800
C119 N120 1.333(2)
C119 C121 1.457(3)
C121 N122 1.304(2)
C121 C125 1.424(3)
N122 O123 1.380(2)
O123 N124 1.363(2)
N124 C125 1.306(3)
C125 N126 1.421(2)
N126 N127 1.260(2)
N127 C128 1.407(2)
C128 N129 1.310(2)
C128 C132 1.432(3)
N129 O130 1.360(2)
O130 N131 1.378(2)
N131 C132 1.302(2)
C132 C133 1.456(3)
C133 N134 1.335(2)
C133 N137 1.337(2)
N134 N135 1.343(2)
N134 H134 0.8800
N135 C136 1.321(2)
C136 N137 1.350(2)
C136 C138 1.488(3)
C138 N139 1.513(3)
C138 N142 1.518(3)
C138 H138 1.0000
N139 O141 1.206(2)
N139 O140 1.213(2)
N142 O143 1.209(2)
N142 O144 1.208(2)
C145 C146 1.451(4)
C145 H14A 0.9800
C145 H14B 0.9800
C145 H14C 0.9800
C146 N147 1.144(4)

loop_
_geom_hbond_atom_site_label_D
_geom_hbond_atom_site_label_H
_geom_hbond_atom_site_label_A
_geom_hbond_distance_DH
_geom_hbond_distance_HA
_geom_hbond_distance_DA
_geom_hbond_angle_DHA
_geom_hbond_site_symmetry_A
N10 H10 N19 0.88 2.18 2.878(2) 135.5 .
N10 H10 N29 0.88 2.19 2.860(2) 132.7 .
N26 H26 N48 0.88 2.36 2.967(2) 126.1 .
N26 H26 N50 0.88 2.58 3.426(2) 162.6 .
N46 H46 N55 0.88 2.22 2.910(2) 135.2 .
N46 H46 N65 0.88 2.17 2.839(2) 132.9 .
N62 H62 N12 0.88 2.06 2.918(2) 163.9 4_565
N82 H82 N131 0.88 2.62 3.178(2) 121.9 4_676
N82 H82 N137 0.88 2.14 2.954(2) 153.3 4_676
N98 H98 N84 0.88 2.20 2.891(2) 135.6 .
N98 H98 N90 0.88 2.26 2.941(2) 134.2 .
N118 H118 N95 0.88 2.57 3.420(2) 163.5 .
N118 H118 N101 0.88 2.29 2.895(2) 126.3 .
N134 H134 N120 0.88 2.23 2.908(2) 133.8 .
N134 H134 N126 0.88 2.19 2.885(2) 135.0 .

loop_
_geom_torsion_atom_site_label_1
_geom_torsion_atom_site_label_2
_geom_torsion_atom_site_label_3
_geom_torsion_atom_site_label_4
_geom_torsion
O1 N3 C4 C8 0.6(4)
O2 N3 C4 C8 -170.8(2)
O1 N3 C4 N5 -124.6(3)
O2 N3 C4 N5 64.0(3)
C8 C4 N5 O6 -25.9(5)
N3 C4 N5 O6 97.7(5)
C8 C4 N5 O7 144.6(2)
N3 C4 N5 O7 -91.8(3)
C8 C4 N5 O6B -75.7(6)
N3 C4 N5 O6B 47.9(6)
N5 C4 C8 N9 44.9(3)
N3 C4 C8 N9 -75.0(3)
N5 C4 C8 N12 -138.1(2)
N3 C4 C8 N12 101.9(2)
N12 C8 N9 N10 0.8(2)
C4 C8 N9 N10 177.86(18)
C8 N9 N10 C11 -1.0(2)
N9 N10 C11 N12 0.9(2)
N9 N10 C11 C13 -176.98(18)
N10 C11 N12 C8 -0.4(2)
C13 C11 N12 C8 177.64(18)
N9 C8 N12 C11 -0.3(2)
C4 C8 N12 C11 -177.49(18)
N10 C11 C13 N14 -175.21(19)
N12 C11 C13 N14 7.2(3)
N10 C11 C13 C17 9.0(4)
N12 C11 C13 C17 -168.6(2)
C17 C13 N14 O15 0.9(2)
C11 C13 N14 O15 -175.98(16)
C13 N14 O15 N16 -0.1(2)
N14 O15 N16 C17 -0.8(2)
O15 N16 C17 N18 -177.99(17)
O15 N16 C17 C13 1.3(2)
N14 C13 C17 N16 -1.4(2)
C11 C13 C17 N16 174.6(2)
N14 C13 C17 N18 177.7(2)
C11 C13 C17 N18 -6.3(4)
N16 C17 N18 N19 170.93(19)
C13 C17 N18 N19 -8.1(3)
C17 N18 N19 C20 -177.63(17)
N18 N19 C20 N21 7.7(3)
N18 N19 C20 C24 -173.52(19)
N19 C20 N21 O22 179.41(18)
C24 C20 N21 O22 0.5(2)
C20 N21 O22 N23 -0.1(2)
N21 O22 N23 C24 -0.3(2)
O22 N23 C24 C20 0.6(2)
O22 N23 C24 C25 179.86(18)
N21 C20 C24 N23 -0.7(2)
N19 C20 C24 N23 -179.59(19)
N21 C20 C24 C25 -179.9(2)
N19 C20 C24 C25 1.2(3)
N23 C24 C25 N29 -179.5(2)
C20 C24 C25 N29 -0.4(3)
N23 C24 C25 N26 0.1(3)
C20 C24 C25 N26 179.2(2)
N29 C25 N26 N27 0.6(2)
C24 C25 N26 N27 -179.01(18)
C25 N26 N27 C28 -0.4(2)
N26 N27 C28 N29 0.0(2)
N26 N27 C28 C30 179.03(18)
N26 C25 N29 C28 -0.6(2)
C24 C25 N29 C28 179.04(19)
N27 C28 N29 C25 0.4(2)
C30 C28 N29 C25 -178.66(19)
N27 C28 C30 N31 29.2(3)
N29 C28 C30 N31 -151.8(2)
N27 C28 C30 N34 -91.1(3)
N29 C28 C30 N34 87.9(3)
N27 C28 C30 N34B -49.6(9)
N29 C28 C30 N34B 129.4(9)
N27 C28 C30 N31B 62.9(10)
N29 C28 C30 N31B -118.1(9)
C28 C30 N31 O32 -84.2(3)
N34 C30 N31 O32 38.5(3)
C28 C30 N31 O33 92.2(3)
N34 C30 N31 O33 -145.1(3)
C28 C30 N34 O35 -8.1(4)
N31 C30 N34 O35 -130.1(3)
C28 C30 N34 O36 175.7(3)
N31 C30 N34 O36 53.7(4)
C28 C30 N31B O32B -37(3)
N34B C30 N31B O32B 80(3)
C28 C30 N31B O33B 147.1(17)
N34B C30 N31B O33B -96(2)
C28 C30 N34B O35B -69(2)
N31B C30 N34B O35B 171.9(19)
C28 C30 N34B O36B 105(3)
N31B C30 N34B O36B -14(3)
O38 N39 C40 C44 -38.1(3)
O37 N39 C40 C44 144.82(19)
O38 N39 C40 N41 -163.2(2)
O37 N39 C40 N41 19.8(3)
C44 C40 N41 O43 -52.6(3)
N39 C40 N41 O43 72.1(2)
C44 C40 N41 O42 126.4(2)
N39 C40 N41 O42 -108.8(2)
N41 C40 C44 N45 64.5(3)
N39 C40 C44 N45 -56.9(3)
N41 C40 C44 N48 -115.2(2)
N39 C40 C44 N48 123.4(2)
N48 C44 N45 N46 -0.3(2)
C40 C44 N45 N46 179.96(18)
C44 N45 N46 C47 0.0(2)
N45 N46 C47 N48 0.4(2)
N45 N46 C47 C49 -177.82(18)
N46 C47 N48 C44 -0.5(2)
C49 C47 N48 C44 177.81(17)
N45 C44 N48 C47 0.5(2)
C40 C44 N48 C47 -179.74(18)
N48 C47 C49 N50 -4.1(3)
N46 C47 C49 N50 173.97(19)
N48 C47 C49 C53 175.8(2)
N46 C47 C49 C53 -6.2(4)
C53 C49 N50 O51 -0.4(2)
C47 C49 N50 O51 179.52(16)
C49 N50 O51 N52 -0.2(2)
N50 O51 N52 C53 0.8(2)
O51 N52 C53 N54 179.57(16)
O51 N52 C53 C49 -1.0(2)
N50 C49 C53 N52 0.9(2)
C47 C49 C53 N52 -179.0(2)
N50 C49 C53 N54 -179.9(2)
C47 C49 C53 N54 0.3(4)
N52 C53 N54 N55 -175.79(18)
C49 C53 N54 N55 5.0(3)
C53 N54 N55 C56 -177.27(16)
N54 N55 C56 N57 0.5(3)
N54 N55 C56 C60 178.96(18)
N55 C56 N57 O58 179.01(18)
C60 C56 N57 O58 0.3(2)
C56 N57 O58 N59 -0.7(2)
N57 O58 N59 C60 0.8(2)
O58 N59 C60 C56 -0.5(2)
O58 N59 C60 C61 -178.59(17)
N57 C56 C60 N59 0.1(2)
N55 C56 C60 N59 -178.55(18)
N57 C56 C60 C61 177.98(19)
N55 C56 C60 C61 -0.7(3)
N59 C60 C61 N65 162.40(19)
C56 C60 C61 N65 -15.2(3)
N59 C60 C61 N62 -13.1(3)
C56 C60 C61 N62 169.23(19)
N65 C61 N62 N63 -0.4(2)
C60 C61 N62 N63 175.66(17)
C61 N62 N63 C64 0.1(2)
N62 N63 C64 N65 0.3(2)
N62 N63 C64 C66 -177.41(17)
N62 C61 N65 C64 0.6(2)
C60 C61 N65 C64 -175.48(18)
N63 C64 N65 C61 -0.6(2)
C66 C64 N65 C61 177.15(18)
N63 C64 C66 N67 26.5(3)
N65 C64 C66 N67 -151.10(19)
N63 C64 C66 N70 -91.6(2)
N65 C64 C66 N70 90.8(2)
C64 C66 N67 O69 82.3(2)
N70 C66 N67 O69 -155.00(19)
C64 C66 N67 O68 -95.0(2)
N70 C66 N67 O68 27.6(3)
C64 C66 N70 O71 5.5(3)
N67 C66 N70 O71 -114.6(2)
C64 C66 N70 O72 -173.53(18)
N67 C66 N70 O72 66.4(2)
O73 N75 C76 C80 -33.1(3)
O74 N75 C76 C80 146.7(2)
O73 N75 C76 N77 90.0(3)
O74 N75 C76 N77 -90.1(2)
C80 C76 N77 O79 -64.7(3)
N75 C76 N77 O79 172.0(2)
C80 C76 N77 O78 116.1(2)
N75 C76 N77 O78 -7.1(3)
N77 C76 C80 N81 -40.0(3)
N75 C76 C80 N81 80.1(2)
N77 C76 C80 N84 142.87(19)
N75 C76 C80 N84 -97.0(2)
N84 C80 N81 N82 0.5(2)
C76 C80 N81 N82 -176.80(18)
C80 N81 N82 C83 0.6(2)
N81 N82 C83 N84 -1.4(2)
N81 N82 C83 C85 176.29(17)
N82 C83 N84 C80 1.6(2)
C85 C83 N84 C80 -176.11(18)
N81 C80 N84 C83 -1.3(2)
C76 C80 N84 C83 176.04(18)
N84 C83 C85 N86 158.2(2)
N82 C83 C85 N86 -19.2(3)
N84 C83 C85 C89 -21.0(3)
N82 C83 C85 C89 161.6(2)
C89 C85 N86 O87 -0.4(2)
C83 C85 N86 O87 -179.71(17)
C85 N86 O87 N88 0.7(2)
N86 O87 N88 C89 -0.7(2)
O87 N88 C89 C85 0.4(2)
O87 N88 C89 N90 -178.41(18)
N86 C85 C89 N88 0.0(2)
C83 C85 C89 N88 179.22(19)
N86 C85 C89 N90 178.81(18)
C83 C85 C89 N90 -1.9(3)
N88 C89 N90 N91 6.2(3)
C85 C89 N90 N91 -172.45(18)
C89 N90 N91 C92 177.64(16)
N90 N91 C92 N93 -174.77(17)
N90 N91 C92 C96 1.6(3)
N91 C92 N93 O94 176.86(16)
C96 C92 N93 O94 -0.5(2)
C92 N93 O94 N95 -0.1(2)
N93 O94 N95 C96 0.7(2)
O94 N95 C96 C92 -0.9(2)
O94 N95 C96 C97 177.20(16)
N93 C92 C96 N95 0.9(2)
N91 C92 C96 N95 -175.6(2)
N93 C92 C96 C97 -176.7(2)
N91 C92 C96 C97 6.9(4)
N95 C96 C97 N101 -7.5(3)
C92 C96 C97 N101 169.9(2)
N95 C96 C97 N98 171.77(19)
C92 C96 C97 N98 -10.8(4)
N101 C97 N98 N99 0.9(2)
C96 C97 N98 N99 -178.42(18)
C97 N98 N99 C100 -0.6(2)
N98 N99 C100 N101 0.2(2)
N98 N99 C100 C102 -179.59(17)
N98 C97 N101 C100 -0.7(2)
C96 C97 N101 C100 178.67(17)
N99 C100 N101 C97 0.3(2)
C102 C100 N101 C97 -179.90(18)
N99 C100 C102 N103 20.6(3)
N101 C100 C102 N103 -159.14(18)
N99 C100 C102 N106 -97.7(2)
N101 C100 C102 N106 82.5(2)
C100 C102 N103 O104 87.0(2)
N106 C102 N103 O104 -150.96(19)
C100 C102 N103 O105 -90.4(2)
N106 C102 N103 O105 31.7(2)
C100 C102 N106 O108 8.7(3)
N103 C102 N106 O108 -110.8(2)
C100 C102 N106 O107 -170.01(18)
N103 C102 N106 O107 70.4(2)
O110 N111 C112 C116 131.4(2)
O109 N111 C112 C116 -48.9(3)
O110 N111 C112 N113 -102.7(2)
O109 N111 C112 N113 77.0(2)
C116 C112 N113 O114 -41.9(3)
N111 C112 N113 O114 -168.5(2)
C116 C112 N113 O115 143.07(19)
N111 C112 N113 O115 16.4(2)
N111 C112 C116 N117 61.7(3)
N113 C112 C116 N117 -60.7(2)
N111 C112 C116 N120 -118.5(2)
N113 C112 C116 N120 119.1(2)
N120 C116 N117 N118 -0.2(2)
C112 C116 N117 N118 179.59(17)
C116 N117 N118 C119 0.3(2)
N117 N118 C119 N120 -0.2(2)
N117 N118 C119 C121 -179.87(18)
N118 C119 N120 C116 0.1(2)
C121 C119 N120 C116 179.73(18)
N117 C116 N120 C119 0.1(2)
C112 C116 N120 C119 -179.72(17)
N120 C119 C121 N122 169.80(19)
N118 C119 C121 N122 -10.6(3)
N120 C119 C121 C125 -11.1(3)
N118 C119 C121 C125 168.5(2)
C125 C121 N122 O123 1.0(2)
C119 C121 N122 O123 -179.71(17)
C121 N122 O123 N124 -0.2(2)
N122 O123 N124 C125 -0.7(2)
O123 N124 C125 N126 179.10(17)
O123 N124 C125 C121 1.3(2)
N122 C121 C125 N124 -1.5(2)
C119 C121 C125 N124 179.3(2)
N122 C121 C125 N126 -179.24(19)
C119 C121 C125 N126 1.6(3)
N124 C125 N126 N127 16.7(3)
C121 C125 N126 N127 -165.82(19)
C125 N126 N127 C128 -174.89(16)
N126 N127 C128 N129 165.68(18)
N126 N127 C128 C132 -9.3(3)
N127 C128 N129 O130 -174.82(17)
C132 C128 N129 O130 1.5(2)
C128 N129 O130 N131 -1.3(2)
N129 O130 N131 C132 0.6(2)
O130 N131 C132 C128 0.3(2)
O130 N131 C132 C133 -173.99(16)
N129 C128 C132 N131 -1.1(2)
N127 C128 C132 N131 174.1(2)
N129 C128 C132 C133 171.7(2)
N127 C128 C132 C133 -13.1(4)
N131 C132 C133 N134 -172.44(19)
C128 C132 C133 N134 15.2(3)
N131 C132 C133 N137 11.1(3)
C128 C132 C133 N137 -161.2(2)
N137 C133 N134 N135 0.9(2)
C132 C133 N134 N135 -175.92(18)
C133 N134 N135 C136 -0.6(2)
N134 N135 C136 N137 0.2(2)
N134 N135 C136 C138 175.50(16)
N134 C133 N137 C136 -0.7(2)
C132 C133 N137 C136 176.30(17)
N135 C136 N137 C133 0.3(2)
C138 C136 N137 C133 -174.86(18)
N135 C136 C138 N139 35.5(2)
N137 C136 C138 N139 -149.55(18)
N135 C136 C138 N142 -82.0(2)
N137 C136 C138 N142 93.0(2)
C136 C138 N139 O141 -91.5(2)
N142 C138 N139 O141 28.8(2)
C136 C138 N139 O140 84.6(2)
N142 C138 N139 O140 -155.17(18)
C136 C138 N142 O143 -5.1(3)
N139 C138 N142 O143 -123.8(2)
C136 C138 N142 O144 177.9(2)
N139 C138 N142 O144 59.2(3)
